data_2000137
loop_
_publ_author_name
'Clarkson, L. M.'
'Farrugia, L. J.'
'Norman, N. C.'

_publ_section_title
;
 Structure of [Et~4~N][InI{Co(CO)~4~}~3~]
;
_journal_issue 12
_journal_name_full 'Acta Crystallographica Section C'
_journal_page_first 2525
_journal_page_last 2526
_journal_paper_doi 10.1107/S0108270191007795
_journal_volume 47
_journal_year 1991
_chemical_formula_moiety 'C8 H20 N1,C12 Co3 I1 In1 O12'
_chemical_formula_sum 'C20 H20 Co3 I In N O12'
_chemical_formula_weight 884.9
_symmetry_cell_setting monoclinic
_symmetry_space_group_name_Hall '-P 2ybc'
_symmetry_space_group_name_H-M 'P 1 21/c 1'
_cell_angle_alpha 90
_cell_angle_beta 92.110(6)
_cell_angle_gamma 90
_cell_formula_units_Z 4
_cell_length_a 11.3410(10)
_cell_length_b 16.5510(10)
_cell_length_c 16.4290(10)
_cell_volume 3081.7(4)
_diffrn_radiation_type Mo
_diffrn_radiation_wavelength 0.71069
_exptl_absorpt_coefficient_mu 3.36
_exptl_crystal_density_diffrn 1.91
_exptl_crystal_F_000 1704
_cod_data_source_file mu0266.cif
_cod_data_source_block mu0266a
_cod_original_formula_sum 'C20 H20 Co3 I1 In1 N1 O12'
_cod_database_code 2000137

loop_
_atom_site_label
_atom_site_fract_x
_atom_site_fract_y
_atom_site_fract_z
_atom_site_U_iso_or_equiv
In .78230(4) .06806(3) .23449(3) .051
Co(1) .73654(10) .22235(6) .19311(6) .065
Co(2) .60500(9) -.03652(6) .19276(6) .061
Co(3) .99580(9) .01570(6) .18884(6) .057
I .79366(7) .07058(4) .40511(3) .094
N .2692(5) .2991(3) -.0075(3) .057
O(11) .5006(7) .1972(4) .2492(5) .125
O(12) .9056(8) .2665(4) .3236(5) .121
O(13) .8117(7) .1677(4) .0362(4) .102
O(14) .7033(8) .3898(4) .1472(5) .144
O(21) .4287(6) -.1531(3) .1341(4) .097
O(22) .6014(6) .0533(4) .0405(4) .105
O(23) .4791(9) .0277(5) .3294(6) .178
O(24) .7729(6) -.1617(4) .2377(4) .102
O(31) 1.0745(6) .1810(4) .2132(5) .123
O(32) .8696(6) -.0342(4) .0405(4) .098
O(33) .9965(6) -.0894(4) .3318(4) .105
O(34) 1.2262(7) -.0362(5) .1396(5) .130
C(1) .1665(9) .3145(6) .0430(6) .097
C(2) .0547(10) .2706(8) .0103(7) .126
C(3) .2461(11) .3331(7) -.0928(6) .118
C(4) .2068(12) .4171(7) -.0999(7) .122
C(5) .3708(11) .3469(7) .0335(6) .113
C(6) .4858(11) .3402(10) -.0067(8) .159
C(7) .2991(11) .2132(6) -.0114(7) .116
C(8) .3250(11) .1681(6) .0661(7) .114
C(11) .5940(9) .2009(5) .2268(6) .083
C(12) .8431(9) .2451(5) .2741(6) .087
C(13) .7820(8) .1875(5) .0991(6) .077
C(14) .7160(9) .3240(6) .1637(6) .090
C(21) .4946(7) -.1065(5) .1570(5) .070
C(22) .6073(7) .0195(5) .1027(6) .073
C(23) .5321(10) .0060(6) .2755(7) .113
C(24) .7128(8) -.1088(5) .2208(5) .070
C(31) 1.0379(7) .1170(6) .2051(5) .074
C(32) .9153(7) -.0136(5) .1005(5) .071
C(33) .9917(7) -.0474(5) .2767(5) .072
C(34) 1.1358(9) -.0178(6) .1562(6) .086
H(1A) .15099 .37395 .04557 ?
H(1B) .18560 .29414 .09925 ?
H(2A) .07023 .21114 .00777 ?
H(2B) -.01389 .28064 .04547 ?
H(2C) .03562 .29095 -.04591 ?
H(3A) .18701 .29804 -.12256 ?
H(3B) .32251 .33067 -.12116 ?
H(4A) .26583 .45212 -.07011 ?
H(4B) .19407 .43833 -.15650 ?
H(4C) .13033 .41950 -.07151 ?
H(5A) .34926 .40548 .03226 ?
H(5B) .38141 .32913 .09151 ?
H(6A) .55135 .37204 .02005 ?
H(6B) .50730 .28160 -.00542 ?
H(6C) .47515 .35795 -.06467 ?
H(7A) .23155 .18509 -.04017 ?
H(7B) .37078 .20802 -.04462 ?
H(8A) .34509 .10944 .06210 ?
H(8B) .25329 .17334 .09928 ?
H(8C) .39252 .19627 .09483 ?

loop_
_geom_bond_atom_site_label_1
_geom_bond_atom_site_label_2
_geom_bond_distance
In Co(1) 2.6880(10)
In Co(3) 2.7040(10)
Co(1) C(11) 1.761(11)
Co(1) C(13) 1.745(10)
Co(2) C(21) 1.788(9)
Co(2) C(23) 1.764(12)
Co(3) C(31) 1.761(10)
Co(3) C(33) 1.784(9)
N C(1) 1.477(12)
N C(5) 1.533(13)
O(11) C(11) 1.139(14)
O(13) C(13) 1.147(12)
O(21) C(21) 1.129(11)
O(23) C(23) 1.146(16)
O(31) C(31) 1.144(12)
O(33) C(33) 1.141(11)
C(1) C(2) 1.541(16)
C(5) C(6) 1.487(18)
In Co(2) 2.7220(10)
In I 2.8020(10)
Co(1) C(12) 1.804(11)
Co(1) C(14) 1.764(10)
Co(2) C(22) 1.747(9)
Co(2) C(24) 1.760(9)
Co(3) C(32) 1.754(9)
Co(3) C(34) 1.782(10)
N C(3) 1.524(11)
N C(7) 1.463(13)
O(12) C(12) 1.117(13)
O(14) C(14) 1.131(12)
O(22) C(22) 1.165(12)
O(24) C(24) 1.136(11)
O(32) C(32) 1.148(11)
O(34) C(34) 1.113(13)
C(3) C(4) 1.463(17)
C(7) C(8) 1.495(16)
